data_2001397
loop_
_publ_author_name
'Pohl, E.'
'Herbst-Irmer, R.'
'Sheldrick, G. M.'
'van Hommelen, S.'
'Groth, U.'

_publ_section_title
;Structure of
 (+-)-1\b-<i>tert</i>-butoxy-3a\a,4\b,5,6,7,7a-hexahydro-7a\b-methyl-5-oxo-4\a-indancarboxylic
 acid methyl ester at 153 K
;
_journal_issue 9
_journal_name_full 'Acta Crystallographica Section C'
_journal_page_first 1654
_journal_page_last 1655
_journal_paper_doi 10.1107/S0108270193001684
_journal_volume 49
_journal_year 1993
_chemical_formula_sum 'C16 H26 O4'
_chemical_formula_weight 282.37
_chemical_name_systematic
;
 (+/-)-1-beta-tert.-Butoxy-3a-alpha,4-beta,5,6,7,7a-hexahydro-7a-beta-
 methyl-5-oxo-4-alpha-indane carboxylic acid methylester
;
_space_group_IT_number 14
_symmetry_cell_setting monoclinic
_symmetry_space_group_name_Hall '-P 2ybc'
_symmetry_space_group_name_H-M 'P 1 21/c 1'
_audit_creation_method SHELXL-92
_cell_angle_alpha 90.00
_cell_angle_beta 110.910(10)
_cell_angle_gamma 90.00
_cell_formula_units_Z 4
_cell_length_a 12.420(2)
_cell_length_b 11.1800(10)
_cell_length_c 11.9790(10)
_cell_measurement_reflns_used 40
_cell_measurement_temperature 153.0(10)
_cell_measurement_theta_max 12.5
_cell_measurement_theta_min 10
_cell_volume 1553.8(3)
_computing_cell_refinement DIF4
_computing_data_collection 'DIF4 (Stoe & Cie, 1988)'
_computing_data_reduction 'REDU4 (Stoe & Cie, 1988)'
_computing_molecular_graphics 'SHELXTL-Plus (Sheldrick, 1991)'
_computing_publication_material SHELXL-92
_computing_structure_refinement 'SHELXL-92 (Sheldrick, 1992)'
_computing_structure_solution 'SHELXS-90 (Sheldrick, 1990)'
_diffrn_ambient_temperature 153.0(10)
_diffrn_measurement_device 'Stoe-Siemens AED four-circle-diffractometer'
_diffrn_measurement_method 'Profile data from 2\q/\w scans'
_diffrn_radiation_monochromator graphite
_diffrn_radiation_source 'fine-focus sealed tube'
_diffrn_radiation_type MoK\a
_diffrn_radiation_wavelength 0.71073
_diffrn_reflns_av_R_equivalents 0.0974
_diffrn_reflns_av_sigmaI/netI 0.0326
_diffrn_reflns_limit_h_max 14
_diffrn_reflns_limit_h_min -14
_diffrn_reflns_limit_k_max 13
_diffrn_reflns_limit_k_min -13
_diffrn_reflns_limit_l_max 14
_diffrn_reflns_limit_l_min -14
_diffrn_reflns_number 3755
_diffrn_reflns_theta_max 25.07
_diffrn_reflns_theta_min 3.43
_diffrn_standards_decay_% 0
_diffrn_standards_interval_time 90
_diffrn_standards_number 3
_exptl_absorpt_coefficient_mu 0.085
_exptl_absorpt_correction_type none
_exptl_crystal_colour Colourless
_exptl_crystal_density_diffrn 1.207
_exptl_crystal_description blocks
_exptl_crystal_F_000 616
_exptl_crystal_size_max 0.4
_exptl_crystal_size_mid 0.3
_exptl_crystal_size_min 0.3
_refine_diff_density_max .183
_refine_diff_density_min -.181
_refine_ls_extinction_method none
_refine_ls_goodness_of_fit_all 1.024
_refine_ls_goodness_of_fit_obs 1.047
_refine_ls_matrix_type full
_refine_ls_number_parameters 203
_refine_ls_number_reflns 2756
_refine_ls_number_restraints 136
_refine_ls_restrained_S_all 1.006
_refine_ls_restrained_S_obs 1.011
_refine_ls_R_factor_all 0.0658
_refine_ls_R_factor_obs 0.0434
_refine_ls_shift/esd_max 0.000
_refine_ls_shift/esd_mean 0.000
_refine_ls_structure_factor_coef Fsqd
_refine_ls_weighting_details 'w=1/[\s^2^(F~o~^2^)+ (0.0447P)^2^+0.8231P] where P=(F~o~^2^+2F~c~^2^)/3'
_refine_ls_weighting_scheme calc
_refine_ls_wR_factor_all 0.1131
_refine_ls_wR_factor_obs 0.0975
_reflns_number_observed 2043
_reflns_number_total 2757
_reflns_observed_criterion >2sigma(I)
_cod_data_source_file se1022.cif
_cod_data_source_block se1022_structure_1_of_1
_cod_depositor_comments
;
The following automatic conversions were performed:
'_symmetry_cell_setting' value 'Monoclinic' changed to 'monoclinic'
according to '/home/saulius/struct/CIF-dictionaries/cif_core.dic'
dictionary named 'cif_core.dic' version 2.4.1 from 2010-06-29.

Automatic conversion script
Id: cif_fix_enum 1527 2010-12-29 10:47:43Z saulius 

The following automatic conversions were performed:

'_symmetry_cell_setting' value 'Monoclinic' changed to 'monoclinic'
according to /home/saulius/struct/CIF-dictionaries/cif_core.dic
dictionary named 'cif_core.dic' version 2.4.1 from 2010-06-29.

Automatic conversion script
Id: cif_fix_values 1715 2011-07-08 13:25:40Z adriana 

The following automatic conversions were performed:

'_refine_ls_weighting_scheme' value 'calc w=1/[\s^2^(F~o~^2^)+
(0.0447P)^2^+0.8231P] where P=(F~o~^2^+2F~c~^2^)/3' was changed to
'calc'. New tag '_refine_ls_weighting_details' was created. The value
of the new tag was set to 'w=1/[\s^2^(F~o~^2^)+ (0.0447P)^2^+0.8231P]
where P=(F~o~^2^+2F~c~^2^)/3'.

Automatic conversion script
Id: cif_fix_values 3143 2015-03-26 13:38:13Z robertas 
;
_cod_original_sg_symbol_H-M P21/c
_cod_database_code 2001397

loop_
_symmetry_equiv_pos_as_xyz
'x, y, z'
'-x, y+1/2, -z+1/2'
'-x, -y, -z'
'x, -y-1/2, z-1/2'

loop_
_atom_site_aniso_label
_atom_site_aniso_U_11
_atom_site_aniso_U_22
_atom_site_aniso_U_33
_atom_site_aniso_U_12
_atom_site_aniso_U_13
_atom_site_aniso_U_23
C1 0.0243(9) 0.0258(9) 0.0245(9) -0.0010(8) 0.0038(8) -0.0008(8)
O11 0.0258(7) 0.0276(7) 0.0220(6) -0.0033(5) 0.0014(5) 0.0042(5)
C12 0.0284(10) 0.0288(10) 0.0231(9) -0.0020(8) 0.0020(8) 0.0066(8)
C13 0.0304(10) 0.0357(11) 0.0295(10) -0.0044(8) 0.0011(8) 0.0057(9)
C14 0.0434(12) 0.0286(11) 0.0418(13) -0.0038(9) -0.0026(10) 0.0070(9)
C15 0.0376(12) 0.0610(15) 0.0283(11) -0.0011(11) 0.0092(9) 0.0063(10)
C2 0.0333(11) 0.0335(11) 0.0327(11) 0.0030(9) 0.0059(9) -0.0096(9)
C3 0.0303(10) 0.0365(11) 0.0264(10) -0.0017(9) 0.0072(8) -0.0082(9)
C3A 0.0257(9) 0.0269(9) 0.0206(9) -0.0028(8) 0.0052(8) 0.0001(7)
C4 0.0260(9) 0.0318(10) 0.0219(9) -0.0045(8) 0.0035(8) 0.0027(8)
C41 0.0262(10) 0.0354(11) 0.0229(9) -0.0022(8) 0.0066(8) 0.0017(8)
C44 0.0370(11) 0.0517(13) 0.0238(10) -0.0043(10) -0.0042(9) 0.0035(10)
O42 0.0401(8) 0.0380(8) 0.0299(8) -0.0103(7) 0.0037(6) 0.0008(6)
O43 0.0333(7) 0.0408(8) 0.0228(7) -0.0067(6) -0.0004(6) 0.0055(6)
C5 0.0329(11) 0.0252(10) 0.0295(10) 0.0035(8) 0.0059(8) 0.0052(8)
O51 0.0323(8) 0.0392(8) 0.0426(8) 0.0053(6) 0.0102(7) 0.0032(7)
C6 0.0413(12) 0.0347(11) 0.0327(11) 0.0088(9) 0.0045(9) -0.0064(9)
C7 0.0334(10) 0.0302(10) 0.0248(10) 0.0035(8) 0.0065(8) -0.0039(8)
C7A 0.0260(9) 0.0241(9) 0.0185(8) -0.0013(8) 0.0043(7) -0.0003(7)
C71A 0.0323(10) 0.0329(11) 0.0261(10) -0.0084(9) 0.0036(8) 0.0015(8)

loop_
_atom_site_label
_atom_site_fract_x
_atom_site_fract_y
_atom_site_fract_z
_atom_site_U_iso_or_equiv
_atom_site_thermal_displace_type
_atom_site_calc_flag
_atom_site_refinement_flags
_atom_site_occupancy
_atom_site_disorder_group
_atom_site_type_symbol
C1 0.6876(2) 0.0500(2) 0.4445(2) 0.0262(9) Uani d D 1 . C
H1 0.7341(6) 0.0978(6) 0.4077(5) 0.030(3) Uiso calc RD 1 . H
O11 0.57892(10) 0.02326(11) 0.35486(11) 0.0271(7) Uani d . 1 . O
C12 0.5487(2) 0.0912(2) 0.2450(2) 0.0287(10) Uani d . 1 . C
C13 0.4240(2) 0.0572(2) 0.1769(2) 0.0345(10) Uani d D 1 . C
H13A 0.3976(4) 0.0960(10) 0.0987(7) 0.049(2) Uiso calc RD 1 . H
H13B 0.3762(4) 0.0833(11) 0.2218(7) 0.049(2) Uiso calc RD 1 . H
H13C 0.4180(2) -0.0294(6) 0.1664(10) 0.049(2) Uiso calc RD 1 . H
C14 0.5578(2) 0.2245(2) 0.2709(2) 0.0428(12) Uani d D 1 . C
H14A 0.5275(10) 0.2687(4) 0.1958(5) 0.049(2) Uiso calc RD 1 . H
H14B 0.6385(6) 0.2459(3) 0.3124(11) 0.049(2) Uiso calc RD 1 . H
H14C 0.5134(10) 0.2445(3) 0.3210(10) 0.049(2) Uiso calc RD 1 . H
C15 0.6231(2) 0.0544(2) 0.1747(2) 0.0430(12) Uani d D 1 . C
H15A 0.5961(7) 0.0947(9) 0.0971(7) 0.049(2) Uiso calc RD 1 . H
H15B 0.6181(9) -0.0323(6) 0.1626(10) 0.049(2) Uiso calc RD 1 . H
H15C 0.7032(6) 0.0769(11) 0.2190(6) 0.049(2) Uiso calc RD 1 . H
C2 0.6781(2) 0.1198(2) 0.5510(2) 0.0348(11) Uani d D 1 . C
H2A 0.6066(7) 0.0995(2) 0.5634(2) 0.041(2) Uiso calc RD 1 . H
H2B 0.6791(2) 0.2060(8) 0.5372(2) 0.041(2) Uiso calc RD 1 . H
C3 0.7839(2) 0.0825(2) 0.6604(2) 0.0319(10) Uani d D 1 . C
H3A 0.8309(4) 0.1520(6) 0.6973(4) 0.041(2) Uiso calc RD 1 . H
H3B 0.7601(3) 0.0419(4) 0.7201(6) 0.041(2) Uiso calc RD 1 . H
C3A 0.8498(2) -0.0025(2) 0.60771(15) 0.0252(9) Uani d D 1 . C
H3AA 0.8959(6) 0.0486(7) 0.5732(5) 0.030(3) Uiso calc RD 1 . H
C4 0.9328(2) -0.0924(2) 0.6887(2) 0.0280(9) Uani d D 1 . C
H4 0.8884(6) -0.1485(8) 0.7200(4) 0.030(3) Uiso calc RD 1 . H
C41 1.0263(2) -0.0362(2) 0.7929(2) 0.0288(10) Uani d . 1 . C
C44 1.1527(2) -0.0709(2) 0.9908(2) 0.0416(11) Uani d D 1 . C
H44A 1.1735(9) -0.1341(6) 1.0508(7) 0.060(4) Uiso calc RD 1 . H
H44B 1.1265(5) -0.0008(9) 1.0224(8) 0.060(4) Uiso calc RD 1 . H
H44C 1.2198(7) -0.0496(13) 0.9708(3) 0.060(4) Uiso calc RD 1 . H
O42 1.06479(12) 0.06239(13) 0.79478(12) 0.0384(8) Uani d . 1 . O
O43 1.06165(11) -0.11227(12) 0.88501(11) 0.0352(7) Uani d . 1 . O
C5 0.9869(2) -0.1630(2) 0.6128(2) 0.0306(11) Uani d . 1 . C
O51 1.09036(12) -0.17390(12) 0.64227(13) 0.0389(8) Uani d . 1 . O
C6 0.9037(2) -0.2157(2) 0.4990(2) 0.0386(12) Uani d D 1 . C
H6A 0.8650(4) -0.2843(7) 0.5189(2) 0.041(2) Uiso calc RD 1 . H
H6B 0.9470(4) -0.2450(3) 0.4505(5) 0.041(2) Uiso calc RD 1 . H
C7 0.8120(2) -0.1263(2) 0.4246(2) 0.0305(10) Uani d D 1 . C
H7A 0.8480(4) -0.0673(5) 0.3886(4) 0.041(2) Uiso calc RD 1 . H
H7B 0.7530(5) -0.1688(4) 0.3599(6) 0.041(2) Uiso calc RD 1 . H
C7A 0.75570(15) -0.0623(2) 0.50172(15) 0.0238(9) Uani d . 1 . C
C71A 0.6791(2) -0.1476(2) 0.5401(2) 0.0323(10) Uani d D 1 . C
H71A 0.6448(9) -0.1047(4) 0.5902(10) 0.048(4) Uiso calc RD 1 . H
H71B 0.7254(4) -0.2140(8) 0.5852(11) 0.048(4) Uiso calc RD 1 . H
H71C 0.6180(8) -0.1785(10) 0.4693(5) 0.048(4) Uiso calc RD 1 . H

loop_
_atom_type_symbol
_atom_type_description
_atom_type_scat_dispersion_real
_atom_type_scat_dispersion_imag
_atom_type_scat_source
C C .0033 .0016 'IntTabC Tables 4.2.6.8 and 6.1.1.4'
H H .0000 .0000 'IntTabC Tables 4.2.6.8 and 6.1.1.4'
O O .0106 .0060 'IntTabC Tables 4.2.6.8 and 6.1.1.4'

loop_
_geom_angle_atom_site_label_1
_geom_angle_atom_site_label_2
_geom_angle_atom_site_label_3
_geom_angle_site_symmetry_1
_geom_angle_site_symmetry_3
_geom_angle
_geom_angle_publ_flag
O11 C1 C7A . . 112.84(14) yes
O11 C1 C2 . . 113.53(15) yes
C7A C1 C2 . . 103.79(14) yes
O11 C1 H1 . . 108.83(9) ?
C7A C1 H1 . . 108.83(10) ?
C2 C1 H1 . . 108.83(11) ?
C1 O11 C12 . . 116.31(13) yes
O11 C12 C15 . . 110.6(2) yes
O11 C12 C14 . . 110.7(2) yes
C15 C12 C14 . . 111.4(2) yes
O11 C12 C13 . . 103.97(14) yes
C15 C12 C13 . . 110.0(2) yes
C14 C12 C13 . . 110.0(2) yes
C12 C13 H13A . . 109.47(10) ?
C12 C13 H13B . . 109.47(11) ?
H13A C13 H13B . . 109.471(11) ?
C12 C13 H13C . . 109.47(11) ?
H13A C13 H13C . . 109.471(11) ?
H13B C13 H13C . . 109.471(11) ?
C12 C14 H14A . . 109.47(11) ?
C12 C14 H14B . . 109.47(11) ?
H14A C14 H14B . . 109.471(11) ?
C12 C14 H14C . . 109.47(12) ?
H14A C14 H14C . . 109.471(11) ?
H14B C14 H14C . . 109.471(11) ?
C12 C15 H15A . . 109.47(11) ?
C12 C15 H15B . . 109.47(12) ?
H15A C15 H15B . . 109.471(11) ?
C12 C15 H15C . . 109.47(11) ?
H15A C15 H15C . . 109.471(11) ?
H15B C15 H15C . . 109.471(11) ?
C1 C2 C3 . . 105.85(15) yes
C1 C2 H2A . . 110.57(10) ?
C3 C2 H2A . . 110.57(11) ?
C1 C2 H2B . . 110.57(11) ?
C3 C2 H2B . . 110.57(11) ?
H2A C2 H2B . . 108.718(11) ?
C3A C3 C2 . . 103.65(14) yes
C3A C3 H3A . . 111.03(10) ?
C2 C3 H3A . . 111.03(11) ?
C3A C3 H3B . . 111.03(10) ?
C2 C3 H3B . . 111.03(11) ?
H3A C3 H3B . . 109.014(11) ?
C4 C3A C3 . . 119.29(15) yes
C4 C3A C7A . . 112.45(15) yes
C3 C3A C7A . . 104.44(14) yes
C4 C3A H3AA . . 106.64(10) ?
C3 C3A H3AA . . 106.64(10) ?
C7A C3A H3AA . . 106.64(10) ?
C41 C4 C3A . . 113.6(2) yes
C41 C4 C5 . . 109.6(2) yes
C3A C4 C5 . . 107.72(14) yes
C41 C4 H4 . . 108.61(10) ?
C3A C4 H4 . . 108.61(10) ?
C5 C4 H4 . . 108.61(10) ?
O42 C41 O43 . . 124.0(2) yes
O42 C41 C4 . . 125.7(2) yes
O43 C41 C4 . . 110.3(2) yes
O43 C44 H44A . . 109.47(10) ?
O43 C44 H44B . . 109.47(11) ?
H44A C44 H44B . . 109.471(11) ?
O43 C44 H44C . . 109.47(11) ?
H44A C44 H44C . . 109.471(11) ?
H44B C44 H44C . . 109.471(11) ?
C41 O43 C44 . . 116.4(2) yes
O51 C5 C6 . . 122.5(2) yes
O51 C5 C4 . . 121.7(2) yes
C6 C5 C4 . . 115.8(2) yes
C5 C6 C7 . . 113.4(2) yes
C5 C6 H6A . . 108.90(12) ?
C7 C6 H6A . . 108.90(12) ?
C5 C6 H6B . . 108.90(11) ?
C7 C6 H6B . . 108.90(11) ?
H6A C6 H6B . . 107.728(11) ?
C7A C7 C6 . . 111.0(2) yes
C7A C7 H7A . . 109.43(10) ?
C6 C7 H7A . . 109.43(12) ?
C7A C7 H7B . . 109.43(10) ?
C6 C7 H7B . . 109.43(11) ?
H7A C7 H7B . . 108.029(11) ?
C7 C7A C71A . . 111.1(2) yes
C7 C7A C1 . . 114.37(15) yes
C71A C7A C1 . . 110.0(2) yes
C7 C7A C3A . . 109.09(15) yes
C71A C7A C3A . . 113.23(14) yes
C1 C7A C3A . . 98.52(14) yes
C7A C71A H71A . . 109.47(10) ?
C7A C71A H71B . . 109.47(10) ?
H71A C71A H71B . . 109.471(11) ?
C7A C71A H71C . . 109.47(9) ?
H71A C71A H71C . . 109.471(11) ?
H71B C71A H71C . . 109.471(11) ?

loop_
_geom_bond_atom_site_label_1
_geom_bond_atom_site_label_2
_geom_bond_site_symmetry_2
_geom_bond_distance
_geom_bond_publ_flag
C1 O11 . 1.425(2) yes
C1 C7A . 1.533(2) yes
C1 C2 . 1.536(3) yes
C1 H1 . 0.997(13) ?
O11 C12 . 1.448(2) yes
C12 C15 . 1.513(3) yes
C12 C14 . 1.518(3) yes
C12 C13 . 1.518(3) yes
C13 H13A . 0.976(6) ?
C13 H13B . 0.976(6) ?
C13 H13C . 0.976(6) ?
C14 H14A . 0.976(6) ?
C14 H14B . 0.976(6) ?
C14 H14C . 0.976(6) ?
C15 H15A . 0.979(7) ?
C15 H15B . 0.979(7) ?
C15 H15C . 0.979(7) ?
C2 C3 . 1.546(3) yes
C2 H2A . 0.979(9) ?
C2 H2B . 0.979(9) ?
C3 C3A . 1.530(3) yes
C3 H3A . 0.978(9) ?
C3 H3B . 0.978(9) ?
C3A C4 . 1.517(2) yes
C3A C7A . 1.539(2) yes
C3A H3AA . 0.996(13) ?
C4 C41 . 1.506(3) yes
C4 C5 . 1.529(3) yes
C4 H4 . 0.992(13) ?
C41 O42 . 1.198(2) yes
C41 O43 . 1.337(2) yes
C44 O43 . 1.441(2) yes
C44 H44A . 0.975(7) ?
C44 H44B . 0.975(7) ?
C44 H44C . 0.975(7) ?
C5 O51 . 1.211(2) yes
C5 C6 . 1.506(3) yes
C6 C7 . 1.539(3) yes
C6 H6A . 0.978(9) ?
C6 H6B . 0.978(9) ?
C7 C7A . 1.521(3) yes
C7 H7A . 0.979(9) ?
C7 H7B . 0.979(9) ?
C7A C71A . 1.529(3) yes
C71A H71A . 0.977(6) ?
C71A H71B . 0.977(6) ?
C71A H71C . 0.977(6) ?
